data_1513306
loop_
_publ_author_name
'Nie, Li-Yue'
'Qin, Jiang-Jiang'
'Huang, Ying'
'Yan, Lan'
'Liu, Yu-Bo'
'Pan, Yue-Xing'
'Jin, Hui-Zi'
'Zhang, Wei-Dong'

_publ_section_title
;
 Sesquiterpenoids fromInula lineariifoliaInhibit Nitric Oxide Production
;
_journal_issue 6
_journal_name_full 'Journal of Natural Products'
_journal_page_first 1117
_journal_page_last 1120
_journal_paper_doi 10.1021/np100124a
_journal_volume 73
_journal_year 2010
_chemical_absolute_configuration ad
_chemical_formula_sum 'C19 H26 O7'
_chemical_formula_weight 366.40
_chemical_name_systematic
; 
 ? 
;
_space_group_IT_number 96
_symmetry_cell_setting tetragonal
_symmetry_space_group_name_Hall 'P 4nw 2abw'
_symmetry_space_group_name_H-M 'P 43 21 2'
_atom_sites_solution_hydrogens geom
_atom_sites_solution_primary direct
_atom_sites_solution_secondary difmap
_audit_creation_method SHELXL-97
_cell_angle_alpha 90.00
_cell_angle_beta 90.00
_cell_angle_gamma 90.00
_cell_formula_units_Z 8
_cell_length_a 9.3534(7)
_cell_length_b 9.3534(7)
_cell_length_c 42.209(5)
_cell_measurement_reflns_used 3091
_cell_measurement_temperature 293(2)
_cell_measurement_theta_max 39.188
_cell_measurement_theta_min 4.763
_cell_volume 3692.7(6)
_computing_cell_refinement 'Bruker SMART'
_computing_data_collection 'Bruker SMART'
_computing_data_reduction 'Bruker SHELXTL'
_computing_molecular_graphics 'Bruker SHELXTL'
_computing_publication_material 'Bruker SHELXTL'
_computing_structure_refinement 'SHELXL-97 (Sheldrick, 1997)'
_computing_structure_solution 'SHELXS-97 (Sheldrick, 1990)'
_diffrn_ambient_temperature 293(2)
_diffrn_measured_fraction_theta_full 0.995
_diffrn_measured_fraction_theta_max 0.995
_diffrn_measurement_device_type 'CCD area detector'
_diffrn_measurement_method 'phi and omega scans'
_diffrn_radiation_monochromator graphite
_diffrn_radiation_source 'fine-focus sealed tube'
_diffrn_radiation_type MoK\a
_diffrn_radiation_wavelength 0.71073
_diffrn_reflns_av_R_equivalents 0.0744
_diffrn_reflns_av_sigmaI/netI 0.0535
_diffrn_reflns_limit_h_max 11
_diffrn_reflns_limit_h_min -12
_diffrn_reflns_limit_k_max 11
_diffrn_reflns_limit_k_min -12
_diffrn_reflns_limit_l_max 54
_diffrn_reflns_limit_l_min -44
_diffrn_reflns_number 22084
_diffrn_reflns_theta_full 27.50
_diffrn_reflns_theta_max 27.50
_diffrn_reflns_theta_min 1.93
_exptl_absorpt_coefficient_mu 0.100
_exptl_absorpt_correction_T_max 1.0000
_exptl_absorpt_correction_T_min 0.8153
_exptl_absorpt_correction_type empirical
_exptl_absorpt_process_details sadabs
_exptl_crystal_colour colorless
_exptl_crystal_density_diffrn 1.318
_exptl_crystal_density_method 'not measured'
_exptl_crystal_description prismatic
_exptl_crystal_F_000 1568
_exptl_crystal_size_max 0.320
_exptl_crystal_size_mid 0.285
_exptl_crystal_size_min 0.197
_refine_diff_density_max 0.186
_refine_diff_density_min -0.159
_refine_diff_density_rms 0.035
_refine_ls_abs_structure_details 'Flack H D (1983), Acta Cryst. A39, 876-881'
_refine_ls_abs_structure_Flack 10(10)
_refine_ls_extinction_coef 0.0010(5)
_refine_ls_extinction_expression Fc^*^=kFc[1+0.001xFc^2^\l^3^/sin(2\q)]^-1/4^
_refine_ls_extinction_method SHELXL
_refine_ls_goodness_of_fit_ref 0.947
_refine_ls_hydrogen_treatment mixed
_refine_ls_matrix_type full
_refine_ls_number_parameters 244
_refine_ls_number_reflns 2557
_refine_ls_number_restraints 1
_refine_ls_restrained_S_all 0.947
_refine_ls_R_factor_all 0.0743
_refine_ls_R_factor_gt 0.0458
_refine_ls_shift/su_max 0.000
_refine_ls_shift/su_mean 0.000
_refine_ls_structure_factor_coef Fsqd
_refine_ls_weighting_details 'calc w=1/[\s^2^(Fo^2^)+(0.0507P)^2^+0.0000P] where P=(Fo^2^+2Fc^2^)/3'
_refine_ls_weighting_scheme calc
_refine_ls_wR_factor_gt 0.0935
_refine_ls_wR_factor_ref 0.1013
_reflns_number_gt 1790
_reflns_number_total 2557
_reflns_threshold_expression >2sigma(I)
_cod_data_source_file np100124asup2.cif
_cod_data_source_block cd29262
_cod_depositor_comments
;
The following automatic conversions were performed:

'_symmetry_cell_setting' value 'Tetragonal' changed to 'tetragonal'
according to /home/saulius/struct/CIF-dictionaries/cif_core.dic
dictionary named 'cif_core.dic' version 2.4.2 from 2011-04-26.

Automatic conversion script
Id: cif_fix_values 1891 2012-01-12 08:04:46Z andrius 
;
_cod_original_sg_symbol_H-M P4(3)2(1)2
_cod_database_code 1513306

loop_
_symmetry_equiv_pos_as_xyz
'x, y, z'
'-x, -y, z+1/2'
'-y+1/2, x+1/2, z+3/4'
'y+1/2, -x+1/2, z+1/4'
'-x+1/2, y+1/2, -z+3/4'
'x+1/2, -y+1/2, -z+1/4'
'y, x, -z'
'-y, -x, -z+1/2'

loop_
_atom_site_label
_atom_site_type_symbol
_atom_site_fract_x
_atom_site_fract_y
_atom_site_fract_z
_atom_site_U_iso_or_equiv
_atom_site_adp_type
_atom_site_occupancy
_atom_site_symmetry_multiplicity
_atom_site_calc_flag
_atom_site_refinement_flags
O1 O 0.0295(2) 0.5393(2) 0.12293(4) 0.0385(5) Uani 1 1 d .
O2 O -0.1379(2) 0.3784(2) 0.13553(5) 0.0483(6) Uani 1 1 d .
O3 O -0.0744(3) 0.5841(2) 0.01738(5) 0.0535(6) Uani 1 1 d D
O4 O 0.2193(2) 0.7828(2) 0.03607(4) 0.0363(5) Uani 1 1 d .
O5 O 0.1564(3) 0.7372(3) -0.01427(5) 0.0729(8) Uani 1 1 d .
O6 O 0.2559(3) 1.3556(2) 0.05561(5) 0.0622(7) Uani 1 1 d .
O7 O 0.0908(2) 1.2240(2) 0.08019(5) 0.0437(5) Uani 1 1 d .
C1 C -0.0084(3) 0.7603(3) 0.09480(6) 0.0299(6) Uani 1 1 d .
H1 H 0.0945 0.7539 0.0990 0.036 Uiso 1 1 calc R
C2 C -0.0751(3) 0.6133(3) 0.10347(6) 0.0340(7) Uani 1 1 d .
H2 H -0.1640 0.6272 0.1154 0.041 Uiso 1 1 calc R
C3 C -0.1057(3) 0.5348(3) 0.07264(6) 0.0418(7) Uani 1 1 d .
H3A H -0.0761 0.4356 0.0740 0.050 Uiso 1 1 calc R
H3B H -0.2067 0.5384 0.0675 0.050 Uiso 1 1 calc R
C4 C -0.0189(3) 0.6135(3) 0.04817(6) 0.0377(7) Uani 1 1 d .
H4 H 0.0807 0.5815 0.0493 0.045 Uiso 1 1 calc R
C5 C -0.0276(3) 0.7725(3) 0.05834(6) 0.0292(6) Uani 1 1 d .
C6 C 0.0892(3) 0.8666(3) 0.04200(6) 0.0317(6) Uani 1 1 d .
H6 H 0.0520 0.9028 0.0218 0.038 Uiso 1 1 calc R
C7 C 0.1450(3) 0.9906(3) 0.06144(6) 0.0317(6) Uani 1 1 d .
H7 H 0.2071 0.9499 0.0778 0.038 Uiso 1 1 calc R
C8 C 0.0316(3) 1.0803(3) 0.07855(6) 0.0352(7) Uani 1 1 d .
H8 H -0.0571 1.0811 0.0662 0.042 Uiso 1 1 calc R
C9 C 0.0017(3) 1.0291(3) 0.11175(6) 0.0370(7) Uani 1 1 d .
H9A H -0.0594 1.0992 0.1219 0.044 Uiso 1 1 calc R
H9B H 0.0915 1.0281 0.1232 0.044 Uiso 1 1 calc R
C10 C -0.0684(3) 0.8819(3) 0.11571(6) 0.0344(7) Uani 1 1 d .
H10 H -0.1698 0.8926 0.1104 0.041 Uiso 1 1 calc R
C11 C 0.2308(3) 1.1024(3) 0.04455(7) 0.0394(7) Uani 1 1 d .
C12 C 0.2007(4) 1.2406(3) 0.05966(7) 0.0450(8) Uani 1 1 d .
C13 C 0.3200(4) 1.0932(4) 0.02069(8) 0.0705(12) Uani 1 1 d .
H13A H 0.3652 1.1749 0.0131 0.085 Uiso 1 1 calc R
H13B H 0.3381 1.0050 0.0113 0.085 Uiso 1 1 calc R
C14 C -0.0599(4) 0.8455(3) 0.15085(6) 0.0491(8) Uani 1 1 d .
H14A H 0.0383 0.8336 0.1569 0.074 Uiso 1 1 calc R
H14B H -0.1112 0.7584 0.1548 0.074 Uiso 1 1 calc R
H14C H -0.1016 0.9216 0.1630 0.074 Uiso 1 1 calc R
C15 C -0.1760(3) 0.8294(3) 0.04909(6) 0.0371(7) Uani 1 1 d .
H15A H -0.1802 0.9304 0.0531 0.056 Uiso 1 1 calc R
H15B H -0.2478 0.7818 0.0614 0.056 Uiso 1 1 calc R
H15C H -0.1926 0.8116 0.0270 0.056 Uiso 1 1 calc R
C16 C -0.0168(4) 0.4208(3) 0.13782(6) 0.0379(7) Uani 1 1 d .
C17 C 0.0989(4) 0.3520(3) 0.15685(7) 0.0545(9) Uani 1 1 d .
H17A H 0.0621 0.2677 0.1670 0.082 Uiso 1 1 calc R
H17B H 0.1322 0.4177 0.1727 0.082 Uiso 1 1 calc R
H17C H 0.1766 0.3262 0.1432 0.082 Uiso 1 1 calc R
C18 C 0.2398(4) 0.7268(3) 0.00718(7) 0.0461(8) Uani 1 1 d .
C19 C 0.3786(4) 0.6471(4) 0.00556(8) 0.0633(10) Uani 1 1 d .
H19A H 0.3842 0.5962 -0.0142 0.095 Uiso 1 1 calc R
H19B H 0.3840 0.5805 0.0228 0.095 Uiso 1 1 calc R
H19C H 0.4566 0.7135 0.0070 0.095 Uiso 1 1 calc R
H3 H -0.026(3) 0.623(3) 0.0042(6) 0.058(12) Uiso 1 1 d D

loop_
_atom_site_aniso_label
_atom_site_aniso_U_11
_atom_site_aniso_U_22
_atom_site_aniso_U_33
_atom_site_aniso_U_23
_atom_site_aniso_U_13
_atom_site_aniso_U_12
O1 0.0350(11) 0.0287(11) 0.0517(11) 0.0087(9) -0.0048(9) -0.0028(9)
O2 0.0368(13) 0.0413(13) 0.0667(13) 0.0099(10) 0.0047(11) -0.0078(11)
O3 0.0705(18) 0.0496(15) 0.0405(13) -0.0128(11) -0.0024(12) -0.0078(13)
O4 0.0336(11) 0.0360(11) 0.0393(11) -0.0040(9) 0.0029(9) 0.0094(9)
O5 0.0707(18) 0.103(2) 0.0451(13) -0.0218(14) -0.0020(13) 0.0169(16)
O6 0.0739(18) 0.0297(12) 0.0830(16) 0.0082(11) 0.0124(13) -0.0127(13)
O7 0.0519(14) 0.0215(10) 0.0578(12) 0.0005(9) 0.0081(11) 0.0039(10)
C1 0.0263(15) 0.0259(15) 0.0375(15) -0.0029(12) 0.0009(12) 0.0017(12)
C2 0.0316(16) 0.0294(16) 0.0409(15) 0.0010(12) -0.0028(13) 0.0048(13)
C3 0.0420(18) 0.0303(16) 0.0532(17) -0.0017(14) -0.0042(14) -0.0027(15)
C4 0.0390(18) 0.0313(16) 0.0429(16) -0.0035(12) -0.0005(13) 0.0041(14)
C5 0.0285(15) 0.0260(14) 0.0331(14) -0.0013(11) -0.0015(12) 0.0019(13)
C6 0.0313(16) 0.0310(16) 0.0327(14) 0.0000(12) 0.0015(12) 0.0099(13)
C7 0.0342(16) 0.0252(15) 0.0358(14) -0.0001(12) 0.0013(12) 0.0058(13)
C8 0.0328(16) 0.0235(15) 0.0494(16) -0.0019(12) -0.0004(13) 0.0012(13)
C9 0.0396(18) 0.0304(16) 0.0408(15) -0.0072(12) 0.0076(13) 0.0032(13)
C10 0.0346(17) 0.0301(16) 0.0384(15) -0.0044(12) 0.0039(12) 0.0019(13)
C11 0.0379(18) 0.0338(17) 0.0465(17) 0.0038(13) 0.0072(14) -0.0024(14)
C12 0.049(2) 0.0325(18) 0.0533(18) 0.0042(15) 0.0048(15) 0.0022(15)
C13 0.073(3) 0.044(2) 0.094(3) 0.000(2) 0.035(2) -0.008(2)
C14 0.064(2) 0.0420(19) 0.0410(17) -0.0034(15) 0.0076(16) -0.0043(18)
C15 0.0320(17) 0.0351(18) 0.0441(16) -0.0006(13) -0.0040(13) 0.0042(14)
C16 0.050(2) 0.0247(15) 0.0390(16) -0.0017(12) 0.0030(14) 0.0025(15)
C17 0.068(2) 0.0393(19) 0.0567(19) 0.0079(16) -0.0183(18) -0.0061(18)
C18 0.052(2) 0.0420(19) 0.0437(19) -0.0059(15) 0.0094(16) 0.0046(16)
C19 0.055(2) 0.056(2) 0.079(2) -0.0040(19) 0.0264(19) 0.0115(19)

loop_
_atom_type_symbol
_atom_type_description
_atom_type_scat_dispersion_real
_atom_type_scat_dispersion_imag
_atom_type_scat_source
C C 0.0033 0.0000 'International Tables Vol C Tables 4.2.6.8 and 6.1.1.4'
H H 0.0000 0.0000 'International Tables Vol C Tables 4.2.6.8 and 6.1.1.4'
O O 0.0106 0.0000 'International Tables Vol C Tables 4.2.6.8 and 6.1.1.4'

loop_
_geom_angle_atom_site_label_1
_geom_angle_atom_site_label_2
_geom_angle_atom_site_label_3
_geom_angle
C16 O1 C2 116.1(2)
C4 O3 H3 110(2)
C18 O4 C6 118.8(2)
C12 O7 C8 111.4(2)
C10 C1 C2 111.8(2)
C10 C1 C5 118.0(2)
C2 C1 C5 104.6(2)
C10 C1 H1 107.3
C2 C1 H1 107.3
C5 C1 H1 107.3
O1 C2 C3 112.3(2)
O1 C2 C1 106.5(2)
C3 C2 C1 107.5(2)
O1 C2 H2 110.1
C3 C2 H2 110.1
C1 C2 H2 110.1
C4 C3 C2 104.4(2)
C4 C3 H3A 110.9
C2 C3 H3A 110.9
C4 C3 H3B 110.9
C2 C3 H3B 110.9
H3A C3 H3B 108.9
O3 C4 C3 109.6(2)
O3 C4 C5 114.7(2)
C3 C4 C5 104.5(2)
O3 C4 H4 109.3
C3 C4 H4 109.3
C5 C4 H4 109.3
C15 C5 C4 108.0(2)
C15 C5 C1 112.4(2)
C4 C5 C1 101.4(2)
C15 C5 C6 108.9(2)
C4 C5 C6 112.4(2)
C1 C5 C6 113.4(2)
O4 C6 C7 102.5(2)
O4 C6 C5 110.7(2)
C7 C6 C5 115.7(2)
O4 C6 H6 109.3
C7 C6 H6 109.3
C5 C6 H6 109.3
C11 C7 C6 117.5(2)
C11 C7 C8 102.3(2)
C6 C7 C8 115.8(2)
C11 C7 H7 106.8
C6 C7 H7 106.8
C8 C7 H7 106.8
O7 C8 C9 108.7(2)
O7 C8 C7 105.3(2)
C9 C8 C7 113.1(2)
O7 C8 H8 109.9
C9 C8 H8 109.9
C7 C8 H8 109.9
C8 C9 C10 117.8(2)
C8 C9 H9A 107.9
C10 C9 H9A 107.9
C8 C9 H9B 107.9
C10 C9 H9B 107.9
H9A C9 H9B 107.2
C14 C10 C9 106.5(2)
C14 C10 C1 111.9(2)
C9 C10 C1 116.3(2)
C14 C10 H10 107.3
C9 C10 H10 107.3
C1 C10 H10 107.3
C13 C11 C12 120.9(3)
C13 C11 C7 131.4(3)
C12 C11 C7 107.7(2)
O6 C12 O7 121.2(3)
O6 C12 C11 129.9(3)
O7 C12 C11 108.8(3)
C11 C13 H13A 120.0
C11 C13 H13B 120.0
H13A C13 H13B 120.0
C10 C14 H14A 109.5
C10 C14 H14B 109.5
H14A C14 H14B 109.5
C10 C14 H14C 109.5
H14A C14 H14C 109.5
H14B C14 H14C 109.5
C5 C15 H15A 109.5
C5 C15 H15B 109.5
H15A C15 H15B 109.5
C5 C15 H15C 109.5
H15A C15 H15C 109.5
H15B C15 H15C 109.5
O2 C16 O1 122.4(3)
O2 C16 C17 125.6(3)
O1 C16 C17 111.9(3)
C16 C17 H17A 109.5
C16 C17 H17B 109.5
H17A C17 H17B 109.5
C16 C17 H17C 109.5
H17A C17 H17C 109.5
H17B C17 H17C 109.5
O5 C18 O4 124.2(3)
O5 C18 C19 124.7(3)
O4 C18 C19 111.1(3)
C18 C19 H19A 109.5
C18 C19 H19B 109.5
H19A C19 H19B 109.5
C18 C19 H19C 109.5
H19A C19 H19C 109.5
H19B C19 H19C 109.5

loop_
_geom_bond_atom_site_label_1
_geom_bond_atom_site_label_2
_geom_bond_distance
O1 C16 1.346(3)
O1 C2 1.453(3)
O2 C16 1.204(4)
O3 C4 1.426(3)
O3 H3 0.808(17)
O4 C18 1.341(3)
O4 C6 1.469(3)
O5 C18 1.199(4)
O6 C12 1.205(4)
O7 C12 1.354(4)
O7 C8 1.455(3)
C1 C10 1.545(4)
C1 C2 1.553(4)
C1 C5 1.554(3)
C1 H1 0.9800
C2 C3 1.521(4)
C2 H2 0.9800
C3 C4 1.506(4)
C3 H3A 0.9700
C3 H3B 0.9700
C4 C5 1.550(4)
C4 H4 0.9800
C5 C15 1.537(4)
C5 C6 1.563(4)
C6 C7 1.513(4)
C6 H6 0.9800
C7 C11 1.498(4)
C7 C8 1.533(4)
C7 H7 0.9800
C8 C9 1.507(4)
C8 H8 0.9800
C9 C10 1.534(4)
C9 H9A 0.9700
C9 H9B 0.9700
C10 C14 1.524(4)
C10 H10 0.9800
C11 C13 1.311(4)
C11 C12 1.469(4)
C13 H13A 0.9300
C13 H13B 0.9300
C14 H14A 0.9600
C14 H14B 0.9600
C14 H14C 0.9600
C15 H15A 0.9600
C15 H15B 0.9600
C15 H15C 0.9600
C16 C17 1.493(4)
C17 H17A 0.9600
C17 H17B 0.9600
C17 H17C 0.9600
C18 C19 1.499(4)
C19 H19A 0.9600
C19 H19B 0.9600
C19 H19C 0.9600

loop_
_geom_hbond_atom_site_label_D
_geom_hbond_atom_site_label_H
_geom_hbond_atom_site_label_A
_geom_hbond_distance_DH
_geom_hbond_distance_HA
_geom_hbond_distance_DA
_geom_hbond_angle_DHA
O3 H3 O5 0.808(17) 2.15(2) 2.914(4) 157(3)

loop_
_geom_torsion_atom_site_label_1
_geom_torsion_atom_site_label_2
_geom_torsion_atom_site_label_3
_geom_torsion_atom_site_label_4
_geom_torsion
C16 O1 C2 C3 -74.2(3)
C16 O1 C2 C1 168.3(2)
C10 C1 C2 O1 -100.8(2)
C5 C1 C2 O1 130.4(2)
C10 C1 C2 C3 138.6(2)
C5 C1 C2 C3 9.8(3)
O1 C2 C3 C4 -100.5(3)
C1 C2 C3 C4 16.4(3)
C2 C3 C4 O3 -160.0(2)
C2 C3 C4 C5 -36.6(3)
O3 C4 C5 C15 43.9(3)
C3 C4 C5 C15 -76.1(3)
O3 C4 C5 C1 162.2(2)
C3 C4 C5 C1 42.2(3)
O3 C4 C5 C6 -76.3(3)
C3 C4 C5 C6 163.7(2)
C10 C1 C5 C15 -40.9(3)
C2 C1 C5 C15 84.0(3)
C10 C1 C5 C4 -156.0(2)
C2 C1 C5 C4 -31.1(3)
C10 C1 C5 C6 83.3(3)
C2 C1 C5 C6 -151.8(2)
C18 O4 C6 C7 -138.3(2)
C18 O4 C6 C5 97.8(3)
C15 C5 C6 O4 -151.1(2)
C4 C5 C6 O4 -31.5(3)
C1 C5 C6 O4 82.8(2)
C15 C5 C6 C7 92.9(3)
C4 C5 C6 C7 -147.4(2)
C1 C5 C6 C7 -33.1(3)
O4 C6 C7 C11 73.1(3)
C5 C6 C7 C11 -166.4(2)
O4 C6 C7 C8 -165.6(2)
C5 C6 C7 C8 -45.2(3)
C12 O7 C8 C9 138.1(2)
C12 O7 C8 C7 16.6(3)
C11 C7 C8 O7 -20.6(3)
C6 C7 C8 O7 -149.7(2)
C11 C7 C8 C9 -139.2(2)
C6 C7 C8 C9 91.8(3)
O7 C8 C9 C10 177.1(2)
C7 C8 C9 C10 -66.3(3)
C8 C9 C10 C14 169.4(3)
C8 C9 C10 C1 44.0(4)
C2 C1 C10 C14 50.9(3)
C5 C1 C10 C14 172.2(2)
C2 C1 C10 C9 173.6(2)
C5 C1 C10 C9 -65.2(3)
C6 C7 C11 C13 -34.0(5)
C8 C7 C11 C13 -162.0(4)
C6 C7 C11 C12 146.3(3)
C8 C7 C11 C12 18.3(3)
C8 O7 C12 O6 173.7(3)
C8 O7 C12 C11 -4.9(3)
C13 C11 C12 O6 -7.4(6)
C7 C11 C12 O6 172.3(3)
C13 C11 C12 O7 171.0(3)
C7 C11 C12 O7 -9.2(3)
C2 O1 C16 O2 -0.6(4)
C2 O1 C16 C17 179.3(2)
C6 O4 C18 O5 -2.2(5)
C6 O4 C18 C19 179.2(3)
